data_7710496
loop_
_publ_author_name
'Romanenko, Nikita R.'
'Kuzmin, Alexey V.'
'Mikhailenko, Maxim V.'
'Faraonov, Maxim A.'
'Khasanov, Salavat S.'
'Yudanova, Evgeniya I.'
'Shestakov, Alexander F.'
'Otsuka, Akihiro'
'Yamochi, Hideki'
'Kitagawa, Hiroshi'
'Konarev, Dmitri V.'

_publ_section_title
;
 Trinuclear coordination assemblies of low-spin dicyano manganese(ii) (S =
 1/2) and iron(ii) (S = 0) phthalocyanines with manganese(ii)
 acetylacetonate, tris(cyclopentadienyl)gadolinium(iii) and neodymium(iii)
;
_journal_name_full 'Dalton Transactions'
_journal_paper_doi 10.1039/D2DT01052F
_journal_year 2022
_chemical_formula_moiety 'C54 H44 Mn3 N10 O8, 2(C18 H36 K N2 O6), 5(C6 H4 Cl2)'
_chemical_formula_sum 'C120 H136 Cl10 K2 Mn3 N14 O20'
_chemical_formula_weight 2691.94
_space_group_crystal_system monoclinic
_space_group_IT_number 14
_space_group_name_Hall '-P 2yn'
_space_group_name_H-M_alt 'P 1 21/n 1'
_atom_sites_solution_hydrogens geom
_atom_sites_solution_primary dual
_audit_creation_date 2021-10-21
_audit_creation_method
;
FinalCif V89 by Daniel Kratzert, Freiburg 2021,
https://dkratzert.de/finalcif.html
;
_audit_update_record
;
2021-10-22 deposited with the CCDC.	2022-06-15 downloaded from the CCDC.
;
_cell_angle_alpha 90
_cell_angle_beta 107.465(3)
_cell_angle_gamma 90
_cell_formula_units_Z 2
_cell_length_a 16.7101(5)
_cell_length_b 18.1789(4)
_cell_length_c 22.3440(7)
_cell_measurement_reflns_used 19679
_cell_measurement_temperature 109(3)
_cell_measurement_theta_max 29.1740
_cell_measurement_theta_min 1.7500
_cell_volume 6474.6(3)
_computing_cell_refinement 'CrysAlisPro 1.171.41.119a (Rigaku OD, 2021)'
_computing_data_collection 'CrysAlisPro 1.171.41.119a (Rigaku OD, 2021)'
_computing_data_reduction 'CrysAlisPro 1.171.41.119a (Rigaku OD, 2021)'
_computing_molecular_graphics 'Olex2 1.5 (Dolomanov et al., 2009)'
_computing_publication_material 'Olex2 1.5 (Dolomanov et al., 2009)'
_computing_structure_refinement 'SHELXL 2018/3 (Sheldrick, 2015)'
_computing_structure_solution 'SHELXT 2018/2 (Sheldrick, 2018)'
_diffrn_ambient_environment N~2~
_diffrn_ambient_temperature 109(3)
_diffrn_detector 'CCD plate'
_diffrn_detector_area_resol_mean 5.2283
_diffrn_detector_type AtlasS2
_diffrn_measured_fraction_theta_full 0.999
_diffrn_measured_fraction_theta_max 0.999
_diffrn_measurement_details
;
List of Runs (angles in degrees, time in seconds):

  # Type    Start    End  Width  t~exp~   \w     \q     \k     \f   Frames
#--------------------------------------------------------------------------
  1  \w     37.00  71.00   1.00  120.00    --   11.89 178.00-150.00   34
  2  \w     13.00  39.00   1.00  120.00    --  -12.20-127.00  78.00   26
  3  \w   -102.00 -77.00   1.00  120.00    --  -12.20-178.00-180.00   25
  4  \w     27.00  62.00   1.00  120.00    --  -12.20  57.00  90.00   35
  5  \w    -86.00  10.00   1.00  120.00    --  -12.20 -57.00-180.00   96
  6  \w    -69.00 -10.00   1.00  120.00    --  -12.20 -37.00 120.00   59
  7  \w    -42.00  11.00   1.00  120.00    --  -12.20  57.00  90.00   53
  8  \w   -102.00 -77.00   1.00  120.00    --  -12.20-178.00  90.00   25
  9  \w    -27.00  -1.00   1.00  120.00    --  -12.20  57.00-150.00   26
 10  \w    -78.00  20.00   1.00  120.00    --  -12.20 -77.00 -60.00   98
;
_diffrn_measurement_device 'four-circle diffractometer'
_diffrn_measurement_device_type 'Xcalibur, AtlasS2, Gemini'
_diffrn_measurement_method '\w scans'
_diffrn_orient_matrix_type 'CrysAlisPro convention (1999,Acta A55,543-557)'
_diffrn_orient_matrix_UB_11 -0.0292526000
_diffrn_orient_matrix_UB_12 0.0131081000
_diffrn_orient_matrix_UB_13 0.0148393000
_diffrn_orient_matrix_UB_21 -0.0303897000
_diffrn_orient_matrix_UB_22 0.0043612000
_diffrn_orient_matrix_UB_23 -0.0297391000
_diffrn_orient_matrix_UB_31 -0.0141620000
_diffrn_orient_matrix_UB_32 -0.0364901000
_diffrn_orient_matrix_UB_33 0.0017695000
_diffrn_radiation_monochromator graphite
_diffrn_radiation_probe x-ray
_diffrn_radiation_type 'Mo K\a'
_diffrn_radiation_wavelength 0.71073
_diffrn_reflns_av_R_equivalents 0.0566
_diffrn_reflns_av_unetI/netI 0.0601
_diffrn_reflns_Laue_measured_fraction_full 0.999
_diffrn_reflns_Laue_measured_fraction_max 0.999
_diffrn_reflns_limit_h_max 20
_diffrn_reflns_limit_h_min -20
_diffrn_reflns_limit_k_max 22
_diffrn_reflns_limit_k_min -22
_diffrn_reflns_limit_l_max 26
_diffrn_reflns_limit_l_min -27
_diffrn_reflns_number 74099
_diffrn_reflns_point_group_measured_fraction_full 0.999
_diffrn_reflns_point_group_measured_fraction_max 0.999
_diffrn_reflns_theta_full 25.242
_diffrn_reflns_theta_max 26.000
_diffrn_reflns_theta_min 1.699
_diffrn_source 'fine-focus sealed X-ray tube'
_diffrn_source_type 'Enhance (Mo) X-ray Source'
_exptl_absorpt_coefficient_mu 0.628
_exptl_absorpt_correction_T_max 1.00000
_exptl_absorpt_correction_T_min 0.97324
_exptl_absorpt_correction_type multi-scan
_exptl_absorpt_process_details
;
CrysAlisPro 1.171.41.119a (Rigaku Oxford Diffraction, 2021)
Empirical absorption correction using spherical harmonics,
implemented in SCALE3 ABSPACK scaling algorithm.
;
_exptl_crystal_colour 'metallic dark black'
_exptl_crystal_colour_lustre metallic
_exptl_crystal_colour_modifier dark
_exptl_crystal_colour_primary black
_exptl_crystal_density_diffrn 1.381
_exptl_crystal_description block
_exptl_crystal_F_000 2794
_exptl_crystal_size_max 0.648
_exptl_crystal_size_mid 0.139
_exptl_crystal_size_min 0.059
_refine_diff_density_max 1.920
_refine_diff_density_min -2.212
_refine_diff_density_rms 0.084
_refine_ls_extinction_method none
_refine_ls_goodness_of_fit_ref 1.043
_refine_ls_hydrogen_treatment constr
_refine_ls_matrix_type full
_refine_ls_number_parameters 762
_refine_ls_number_reflns 12731
_refine_ls_number_restraints 18
_refine_ls_restrained_S_all 1.043
_refine_ls_R_factor_all 0.0840
_refine_ls_R_factor_gt 0.0594
_refine_ls_shift/su_max 0.001
_refine_ls_shift/su_mean 0.000
_refine_ls_structure_factor_coef Fsqd
_refine_ls_weighting_details 'w=1/[\s^2^(Fo^2^)+(0.0518P)^2^+13.0194P] where P=(Fo^2^+2Fc^2^)/3'
_refine_ls_weighting_scheme calc
_refine_ls_wR_factor_gt 0.1319
_refine_ls_wR_factor_ref 0.1461
_reflns_Friedel_coverage 0.000
_reflns_number_gt 9592
_reflns_number_total 12731
_reflns_threshold_expression 'I > 2\s(I)'
_cod_data_source_file d2dt01052f2.cif
_cod_data_source_block exp_1365_int1
_cod_database_code 7710496
_chemical_oxdiff_formula 'C320  H0  N28  O30  K0  Mn0  Cl0  '
_shelx_shelxl_version_number 2018/3
_olex2_submission_special_instructions 'No special instructions were received'
_oxdiff_exptl_absorpt_empirical_details
;
Empirical correction (ABSPACK) includes:
- Absorption correction using spherical harmonics
- Frame scaling
;
_oxdiff_exptl_absorpt_empirical_full_max 1.058
_oxdiff_exptl_absorpt_empirical_full_min 0.911
_shelx_space_group_comment
;
The symmetry employed for this shelxl refinement is uniquely defined
by the following loop, which should always be used as a source of
symmetry information in preference to the above space-group names.
They are only intended as comments.
;
_shelx_estimated_absorpt_t_min 0.686
_shelx_estimated_absorpt_t_max 0.964
_olex2_refinement_description
;
1. Fixed Uiso
 At 1.2 times of:
  All C(H) groups, All C(H,H) groups
 At 1.5 times of:
  All C(H,H,H) groups
2. Uiso/Uaniso restraints and constraints
Uanis(C61) = Uanis(C43) = Uanis(C41) = Uanis(C62) = Uanis(C44) = Uanis(C66) =
Uanis(C46) = Uanis(C63) = Uanis(C45) = Uanis(C65) = Uanis(C64) = Uanis(C42)
Uanis(Cl61) = Uanis(Cl42) = Uanis(Cl62) = Uanis(Cl41)
3. Same fragment restrains
{Cl41, Cl42, C41, C42, C43, C44, C45, C46} sigma for 1-2: 0.001, 1-3: 0.001
as in
{Cl61, Cl62, C61, C62, C63, C64, C65, C66}
4. Others
 Sof(Cl61)=Sof(Cl62)=Sof(C61)=Sof(C62)=Sof(C63)=Sof(H63)=Sof(C64)=Sof(H64)=
 Sof(C65)=Sof(H65)=Sof(C66)=Sof(H66)=1-FVAR(1)
 Sof(Cl41)=Sof(Cl42)=Sof(C41)=Sof(C42)=Sof(C43)=Sof(H43)=Sof(C44)=Sof(H44)=
 Sof(C45)=Sof(H45)=Sof(C46)=Sof(H46)=FVAR(1)
 Fixed Sof: Cl1(0.5) Cl2(0.5) C1(0.5) C2(0.5) C3(0.5) H3(0.5) C4(0.5) H4(0.5)
 C5(0.5) H5(0.5) C6(0.5) H6(0.5)
5.a Free rotating group:
 Cl1(Cl2,C1,C2,C3,C4,C5,C6)
5.b Secondary CH2 refined with riding coordinates:
 C301(H30A,H30B), C302(H30C,H30D), C303(H30E,H30F), C304(H30G,H30H), C305(H30I,
 H30J), C306(H30K,H30L), C307(H30M,H30N), C308(H30O,H30P), C309(H30Q,H30R),
 C310(H31A,H31B), C311(H31C,H31D), C312(H31E,H31F), C313(H31G,H31H), C314(H31I,
 H31J), C315(H31K,H31L), C316(H31M,H31N), C317(H31O,H31P), C318(H31Q,H31R)
5.c Aromatic/amide H refined with riding coordinates:
 C104(H104), C105(H105), C106(H106), C107(H107), C112(H112), C113(H113),
 C114(H114), C115(H115), C203(H203), C208(H208), C53(H53), C54(H54), C55(H55),
 C56(H56), C43(H43), C44(H44), C45(H45), C46(H46), C63(H63), C64(H64), C65(H65),
  C66(H66), C3(H3), C4(H4), C5(H5), C6(H6)
5.d Fitted hexagon refined as free rotating group:
 C41(C42,C43,C44,C45,C46)
5.e Idealised Me refined as rotating group:
 C201(H20A,H20B,H20C), C205(H20D,H20E,H20F), C206(H20G,H20H,H20I), C210(H21A,
 H21B,H21C)
;

loop_
_space_group_symop_operation_xyz
'x, y, z'
'-x+1/2, y+1/2, -z+1/2'
'-x, -y, -z'
'x-1/2, -y-1/2, z-1/2'

loop_
_atom_site_label
_atom_site_type_symbol
_atom_site_fract_x
_atom_site_fract_y
_atom_site_fract_z
_atom_site_U_iso_or_equiv
_atom_site_adp_type
_atom_site_occupancy
_atom_site_site_symmetry_order
_atom_site_calc_flag
_atom_site_refinement_flags_posn
_atom_site_refinement_flags_adp
_atom_site_refinement_flags_occupancy
_atom_site_disorder_assembly
_atom_site_disorder_group
Mn11 Mn 0.500000 0.500000 0.500000 0.01252(15) Uani 1 2 d S . P . .
Mn21 Mn 0.43165(3) 0.23532(3) 0.42434(2) 0.01815(13) Uani 1 1 d . . . . .
O201 O 0.55864(15) 0.20576(13) 0.44638(12) 0.0266(6) Uani 1 1 d . . . . .
O202 O 0.44379(15) 0.26406(13) 0.33588(11) 0.0247(5) Uani 1 1 d . . . . .
O203 O 0.30713(15) 0.20437(12) 0.37531(11) 0.0242(5) Uani 1 1 d . . . . .
O204 O 0.41693(14) 0.16129(12) 0.49330(11) 0.0225(5) Uani 1 1 d . . . . .
N101 N 0.57089(17) 0.45354(14) 0.65315(13) 0.0172(6) Uani 1 1 d . . . . .
N102 N 0.60050(16) 0.45140(13) 0.55349(12) 0.0144(6) Uani 1 1 d . . . . .
N103 N 0.67082(16) 0.42120(14) 0.47593(13) 0.0155(6) Uani 1 1 d . . . . .
N104 N 0.54182(16) 0.48819(13) 0.42780(12) 0.0144(6) Uani 1 1 d . . . . .
N105 N 0.42781(18) 0.33926(14) 0.46732(13) 0.0197(6) Uani 1 1 d . . . . .
C101 C 0.4980(2) 0.48800(16) 0.63225(15) 0.0157(7) Uani 1 1 d . . . . .
C102 C 0.6172(2) 0.43671(16) 0.61637(15) 0.0162(7) Uani 1 1 d . . . . .
C103 C 0.6956(2) 0.39587(16) 0.63852(16) 0.0173(7) Uani 1 1 d . . . . .
C104 C 0.7390(2) 0.36732(17) 0.69694(17) 0.0217(7) Uani 1 1 d . . . . .
H104 H 0.719169 0.374390 0.732166 0.026 Uiso 1 1 calc R U . . .
C105 C 0.8120(2) 0.32824(19) 0.70233(18) 0.0268(8) Uani 1 1 d . . . . .
H105 H 0.842809 0.308037 0.741713 0.032 Uiso 1 1 calc R U . . .
C106 C 0.8405(2) 0.3184(2) 0.65036(18) 0.0306(9) Uani 1 1 d . . . . .
H106 H 0.891179 0.292074 0.655258 0.037 Uiso 1 1 calc R U . . .
C107 C 0.7973(2) 0.34578(19) 0.59189(18) 0.0255(8) Uani 1 1 d . . . . .
H107 H 0.816888 0.337793 0.556645 0.031 Uiso 1 1 calc R U . . .
C108 C 0.72421(19) 0.38544(17) 0.58637(16) 0.0173(7) Uani 1 1 d . . . . .
C109 C 0.66338(19) 0.42083(16) 0.53318(16) 0.0156(7) Uani 1 1 d . . . . .
C110 C 0.6146(2) 0.45254(16) 0.42763(16) 0.0163(7) Uani 1 1 d . . . . .
C111 C 0.6229(2) 0.45499(16) 0.36496(16) 0.0178(7) Uani 1 1 d . . . . .
C112 C 0.6837(2) 0.42797(17) 0.33945(16) 0.0196(7) Uani 1 1 d . . . . .
H112 H 0.730468 0.400867 0.364351 0.023 Uiso 1 1 calc R U . . .
C113 C 0.6737(2) 0.44187(18) 0.27674(17) 0.0233(8) Uani 1 1 d . . . . .
H113 H 0.714722 0.424270 0.258602 0.028 Uiso 1 1 calc R U . . .
C114 C 0.6044(2) 0.48140(18) 0.23917(17) 0.0242(8) Uani 1 1 d . . . . .
H114 H 0.599527 0.490501 0.196354 0.029 Uiso 1 1 calc R U . . .
C115 C 0.5433(2) 0.50713(17) 0.26411(16) 0.0212(7) Uani 1 1 d . . . . .
H115 H 0.496159 0.533686 0.238997 0.025 Uiso 1 1 calc R U . . .
C116 C 0.5528(2) 0.49294(16) 0.32711(16) 0.0172(7) Uani 1 1 d . . . . .
C117 C 0.44902(19) 0.39919(17) 0.48045(15) 0.0148(6) Uani 1 1 d . . . . .
C201 C 0.7018(3) 0.2053(3) 0.4516(2) 0.0476(12) Uani 1 1 d . . . . .
H20A H 0.719977 0.235083 0.489891 0.071 Uiso 1 1 calc R U . . .
H20B H 0.736719 0.216810 0.424611 0.071 Uiso 1 1 calc R U . . .
H20C H 0.707539 0.152996 0.462793 0.071 Uiso 1 1 calc R U . . .
C202 C 0.6108(2) 0.2222(2) 0.41702(18) 0.0277(8) Uani 1 1 d . . . . .
C203 C 0.5910(2) 0.25251(19) 0.35730(18) 0.0265(8) Uani 1 1 d . . . . .
H203 H 0.635820 0.260898 0.340173 0.032 Uiso 1 1 calc R U . . .
C204 C 0.5101(2) 0.27161(17) 0.32040(17) 0.0235(8) Uani 1 1 d . . . . .
C205 C 0.5000(3) 0.3047(2) 0.25627(18) 0.0324(9) Uani 1 1 d . . . . .
H20D H 0.441007 0.301605 0.230835 0.049 Uiso 1 1 calc R U . . .
H20E H 0.534807 0.277525 0.235510 0.049 Uiso 1 1 calc R U . . .
H20F H 0.517479 0.356365 0.260990 0.049 Uiso 1 1 calc R U . . .
C206 C 0.3612(3) 0.0874(2) 0.5575(2) 0.0390(10) Uani 1 1 d . . . . .
H20G H 0.407715 0.052446 0.564230 0.058 Uiso 1 1 calc R U . . .
H20H H 0.309204 0.060490 0.554293 0.058 Uiso 1 1 calc R U . . .
H20I H 0.372774 0.121720 0.592882 0.058 Uiso 1 1 calc R U . . .
C207 C 0.3517(2) 0.12946(18) 0.49786(18) 0.0232(8) Uani 1 1 d . . . . .
C208 C 0.2729(2) 0.13125(18) 0.45206(18) 0.0249(8) Uani 1 1 d . . . . .
H208 H 0.228339 0.105000 0.460597 0.030 Uiso 1 1 calc R U . . .
C209 C 0.2549(2) 0.16870(18) 0.39490(17) 0.0233(8) Uani 1 1 d . . . . .
C210 C 0.1660(2) 0.1670(2) 0.35188(19) 0.0327(9) Uani 1 1 d . . . . .
H21A H 0.150173 0.216102 0.334244 0.049 Uiso 1 1 calc R U . . .
H21B H 0.128140 0.151805 0.375627 0.049 Uiso 1 1 calc R U . . .
H21C H 0.162055 0.131903 0.317800 0.049 Uiso 1 1 calc R U . . .
K31 K 0.06769(4) 0.38666(4) 0.23107(4) 0.02021(17) Uani 1 1 d . . . . .
O301 O 0.14350(15) 0.37229(13) 0.36267(12) 0.0258(6) Uani 1 1 d . . . . .
O302 O 0.23610(15) 0.42173(13) 0.28056(12) 0.0263(6) Uani 1 1 d . . . . .
O303 O -0.04146(15) 0.26162(12) 0.21502(12) 0.0245(5) Uani 1 1 d . . . . .
O304 O 0.07879(15) 0.27592(12) 0.14866(11) 0.0243(5) Uani 1 1 d . . . . .
O305 O -0.04879(15) 0.49548(13) 0.24226(12) 0.0275(6) Uani 1 1 d . . . . .
O306 O 0.03228(15) 0.50650(12) 0.14905(12) 0.0247(6) Uani 1 1 d . . . . .
N301 N -0.04193(18) 0.36167(16) 0.31838(14) 0.0241(7) Uani 1 1 d . . . . .
N302 N 0.17050(18) 0.41227(15) 0.14502(15) 0.0244(7) Uani 1 1 d . . . . .
C301 C 0.0135(2) 0.3422(2) 0.38092(18) 0.0306(9) Uani 1 1 d . . . . .
H30A H 0.029327 0.289696 0.380816 0.037 Uiso 1 1 calc R U . . .
H30B H -0.017856 0.348074 0.411833 0.037 Uiso 1 1 calc R U . . .
C302 C 0.0924(2) 0.3880(2) 0.40157(18) 0.0316(9) Uani 1 1 d . . . . .
H30C H 0.077655 0.440944 0.398592 0.038 Uiso 1 1 calc R U . . .
H30D H 0.123460 0.376797 0.445805 0.038 Uiso 1 1 calc R U . . .
C303 C 0.2203(2) 0.4135(2) 0.38210(18) 0.0320(9) Uani 1 1 d . . . . .
H30E H 0.250423 0.402448 0.426543 0.038 Uiso 1 1 calc R U . . .
H30F H 0.207602 0.466831 0.378538 0.038 Uiso 1 1 calc R U . . .
C304 C 0.2740(2) 0.3942(2) 0.34219(18) 0.0306(9) Uani 1 1 d . . . . .
H30G H 0.330451 0.415904 0.359926 0.037 Uiso 1 1 calc R U . . .
H30H H 0.280065 0.340068 0.340831 0.037 Uiso 1 1 calc R U . . .
C305 C 0.2903(2) 0.4128(2) 0.2427(2) 0.0366(10) Uani 1 1 d . . . . .
H30I H 0.300553 0.359866 0.237678 0.044 Uiso 1 1 calc R U . . .
H30J H 0.344881 0.436876 0.262993 0.044 Uiso 1 1 calc R U . . .
C306 C 0.2499(3) 0.4469(2) 0.1801(2) 0.0376(10) Uani 1 1 d . . . . .
H30K H 0.239544 0.499575 0.186102 0.045 Uiso 1 1 calc R U . . .
H30L H 0.289255 0.443902 0.154739 0.045 Uiso 1 1 calc R U . . .
C307 C -0.1023(2) 0.3020(2) 0.29302(19) 0.0280(8) Uani 1 1 d . . . . .
H30M H -0.149664 0.321946 0.258741 0.034 Uiso 1 1 calc R U . . .
H30N H -0.125098 0.284222 0.326496 0.034 Uiso 1 1 calc R U . . .
C308 C -0.0643(2) 0.23794(19) 0.26821(18) 0.0265(8) Uani 1 1 d . . . . .
H30O H -0.014216 0.219759 0.301036 0.032 Uiso 1 1 calc R U . . .
H30P H -0.105462 0.197263 0.256294 0.032 Uiso 1 1 calc R U . . .
C309 C -0.0120(2) 0.20136(18) 0.18587(17) 0.0243(8) Uani 1 1 d . . . . .
H30Q H -0.055642 0.162675 0.173910 0.029 Uiso 1 1 calc R U . . .
H30R H 0.038863 0.179772 0.215629 0.029 Uiso 1 1 calc R U . . .
C310 C 0.0075(2) 0.22863(18) 0.12930(17) 0.0246(8) Uani 1 1 d . . . . .
H31A H 0.019639 0.186682 0.105117 0.030 Uiso 1 1 calc R U . . .
H31B H -0.041103 0.255907 0.102057 0.030 Uiso 1 1 calc R U . . .
C311 C 0.1098(2) 0.29268(19) 0.09723(17) 0.0260(8) Uani 1 1 d . . . . .
H31C H 0.066336 0.318950 0.064146 0.031 Uiso 1 1 calc R U . . .
H31D H 0.124178 0.246695 0.079046 0.031 Uiso 1 1 calc R U . . .
C312 C 0.1867(2) 0.3402(2) 0.12075(18) 0.0284(8) Uani 1 1 d . . . . .
H31E H 0.228776 0.313587 0.154512 0.034 Uiso 1 1 calc R U . . .
H31F H 0.211163 0.348302 0.086055 0.034 Uiso 1 1 calc R U . . .
C313 C -0.0867(2) 0.4302(2) 0.32180(19) 0.0298(9) Uani 1 1 d . . . . .
H31G H -0.048573 0.463515 0.352424 0.036 Uiso 1 1 calc R U . . .
H31H H -0.134743 0.418849 0.337581 0.036 Uiso 1 1 calc R U . . .
C314 C -0.1188(2) 0.4695(2) 0.25980(19) 0.0297(9) Uani 1 1 d . . . . .
H31I H -0.152597 0.435394 0.227432 0.036 Uiso 1 1 calc R U . . .
H31J H -0.154965 0.511281 0.263634 0.036 Uiso 1 1 calc R U . . .
C315 C -0.0730(3) 0.5479(2) 0.1929(2) 0.0335(9) Uani 1 1 d . . . . .
H31K H -0.097183 0.591790 0.207159 0.040 Uiso 1 1 calc R U . . .
H31L H -0.116255 0.526388 0.156618 0.040 Uiso 1 1 calc R U . . .
C316 C 0.0021(3) 0.56946(19) 0.1738(2) 0.0352(10) Uani 1 1 d . . . . .
H31M H -0.013218 0.608654 0.141576 0.042 Uiso 1 1 calc R U . . .
H31N H 0.046493 0.588699 0.210490 0.042 Uiso 1 1 calc R U . . .
C317 C 0.0875(3) 0.5273(2) 0.1145(2) 0.0362(10) Uani 1 1 d . . . . .
H31O H 0.133945 0.557451 0.141121 0.043 Uiso 1 1 calc R U . . .
H31P H 0.056892 0.557077 0.077615 0.043 Uiso 1 1 calc R U . . .
C318 C 0.1223(3) 0.4591(2) 0.09310(19) 0.0305(9) Uani 1 1 d . . . . .
H31Q H 0.075309 0.430105 0.065788 0.037 Uiso 1 1 calc R U . . .
H31R H 0.159020 0.473884 0.067674 0.037 Uiso 1 1 calc R U . . .
Cl51 Cl 0.83822(8) 0.81933(6) 0.34884(6) 0.0524(3) Uani 1 1 d . . . . .
Cl52 Cl 0.79303(7) 0.67141(6) 0.27274(5) 0.0435(3) Uani 1 1 d . . . . .
C51 C 0.7911(2) 0.74768(19) 0.37714(18) 0.0273(8) Uani 1 1 d . . . . .
C52 C 0.7708(2) 0.68286(19) 0.34350(18) 0.0274(8) Uani 1 1 d . . . . .
C53 C 0.7318(2) 0.6267(2) 0.36549(19) 0.0321(9) Uani 1 1 d . . . . .
H53 H 0.718113 0.581979 0.342632 0.038 Uiso 1 1 calc R U . . .
C54 C 0.7126(2) 0.6360(2) 0.42120(19) 0.0329(9) Uani 1 1 d . . . . .
H54 H 0.685405 0.597541 0.436352 0.039 Uiso 1 1 calc R U . . .
C55 C 0.7326(2) 0.7001(2) 0.45474(19) 0.0305(9) Uani 1 1 d . . . . .
H55 H 0.719406 0.705969 0.492965 0.037 Uiso 1 1 calc R U . . .
C56 C 0.7720(3) 0.7562(2) 0.43266(19) 0.0319(9) Uani 1 1 d . . . . .
H56 H 0.786006 0.800692 0.455772 0.038 Uiso 1 1 calc R U . . .
Cl41 Cl 0.86717(14) -0.02480(9) 0.44343(9) 0.0694(4) Uani 0.771(2) 1 d D . P A 1
Cl42 Cl 0.92048(17) 0.12381(10) 0.38951(9) 0.0694(4) Uani 0.771(2) 1 d D . P A 1
C41 C 0.8972(3) 0.05202(19) 0.49012(17) 0.0558(7) Uani 0.771(2) 1 d DG . P A 1
C42 C 0.9185(3) 0.1169(2) 0.46570(13) 0.0558(7) Uani 0.771(2) 1 d DG . P A 1
C43 C 0.9439(3) 0.17789(18) 0.50426(17) 0.0558(7) Uani 0.771(2) 1 d DG . P A 1
H43 H 0.958413 0.222238 0.487568 0.067 Uiso 0.771(2) 1 calc R U P A 1
C44 C 0.9480(3) 0.17400(18) 0.56724(17) 0.0558(7) Uani 0.771(2) 1 d DG . P A 1
H44 H 0.965306 0.215687 0.593590 0.067 Uiso 0.771(2) 1 calc R U P A 1
C45 C 0.9267(3) 0.1091(2) 0.59166(14) 0.0558(7) Uani 0.771(2) 1 d DG . P A 1
H45 H 0.929463 0.106461 0.634704 0.067 Uiso 0.771(2) 1 calc R U P A 1
C46 C 0.9013(3) 0.04813(17) 0.55310(18) 0.0558(7) Uani 0.771(2) 1 d DG . P A 1
H46 H 0.886726 0.003786 0.569796 0.067 Uiso 0.771(2) 1 calc R U P A 1
Cl61 Cl 0.8718(5) 0.1215(3) 0.3862(2) 0.0694(4) Uani 0.229(2) 1 d D . P A 2
Cl62 Cl 0.9440(5) 0.2224(3) 0.5094(2) 0.0694(4) Uani 0.229(2) 1 d D . P A 2
C61 C 0.9020(9) 0.0851(3) 0.4610(2) 0.0558(7) Uani 0.229(2) 1 d D . P A 2
C62 C 0.9213(9) 0.1307(3) 0.5133(3) 0.0558(7) Uani 0.229(2) 1 d D . P A 2
C63 C 0.9307(12) 0.1010(4) 0.5724(3) 0.0558(7) Uani 0.229(2) 1 d D . P A 2
H63 H 0.939025 0.132545 0.607673 0.067 Uiso 0.229(2) 1 calc R U P A 2
C64 C 0.9277(13) 0.0253(4) 0.5798(3) 0.0558(7) Uani 0.229(2) 1 d D . P A 2
H64 H 0.937792 0.004773 0.620516 0.067 Uiso 0.229(2) 1 calc R U P A 2
C65 C 0.9101(13) -0.0205(3) 0.5276(4) 0.0558(7) Uani 0.229(2) 1 d D . P A 2
H65 H 0.905977 -0.072142 0.532481 0.067 Uiso 0.229(2) 1 calc R U P A 2
C66 C 0.8983(13) 0.0093(3) 0.4683(3) 0.0558(7) Uani 0.229(2) 1 d D . P A 2
H66 H 0.887825 -0.022072 0.432832 0.067 Uiso 0.229(2) 1 calc R U P A 2
Cl1 Cl 0.14656(8) 0.53661(10) 0.52090(9) 0.0257(5) Uani 0.5 1 d G . P B -1
Cl2 Cl -0.01398(10) 0.61583(10) 0.43067(9) 0.0398(5) Uani 0.5 1 d G . P B -1
C1 C -0.02312(8) 0.53766(10) 0.47232(10) 0.022(2) Uani 0.5 1 d G . P B -1
C2 C 0.04664(9) 0.50325(10) 0.51111(10) 0.0217(15) Uani 0.5 1 d G . P B -1
C3 C 0.03811(14) 0.44022(14) 0.54304(15) 0.027(2) Uani 0.5 1 d G . P B -1
H3 H 0.086229 0.416754 0.570109 0.033 Uiso 0.5 1 calc R U P B -1
C4 C -0.04083(16) 0.41145(17) 0.5354(2) 0.0328(18) Uani 0.5 1 d G . P B -1
H4 H -0.046771 0.367602 0.556816 0.039 Uiso 0.5 1 calc R U P B -1
C5 C -0.11106(13) 0.44582(18) 0.4970(2) 0.030(2) Uani 0.5 1 d G . P B -1
H5 H -0.165209 0.426047 0.492398 0.037 Uiso 0.5 1 calc R U P B -1
C6 C -0.10252(9) 0.50906(14) 0.46527(15) 0.0256(16) Uani 0.5 1 d G . P B -1
H6 H -0.150743 0.532925 0.438716 0.031 Uiso 0.5 1 calc R U P B -1

loop_
_atom_site_aniso_label
_atom_site_aniso_U_11
_atom_site_aniso_U_22
_atom_site_aniso_U_33
_atom_site_aniso_U_23
_atom_site_aniso_U_13
_atom_site_aniso_U_12
Mn11 0.0133(3) 0.0128(3) 0.0113(4) -0.0006(2) 0.0035(3) -0.0014(3)
Mn21 0.0203(3) 0.0163(2) 0.0178(3) -0.00207(19) 0.0057(2) -0.0031(2)
O201 0.0232(13) 0.0348(14) 0.0227(14) 0.0008(11) 0.0080(11) -0.0007(11)
O202 0.0253(13) 0.0283(13) 0.0211(14) -0.0004(10) 0.0079(11) -0.0034(11)
O203 0.0228(13) 0.0232(12) 0.0252(15) 0.0013(10) 0.0051(11) -0.0031(10)
O204 0.0217(13) 0.0227(12) 0.0227(14) 0.0008(10) 0.0061(10) -0.0036(10)
N101 0.0201(15) 0.0162(13) 0.0143(15) 0.0003(11) 0.0035(12) -0.0021(11)
N102 0.0146(14) 0.0147(12) 0.0140(15) -0.0012(10) 0.0046(11) -0.0028(11)
N103 0.0159(14) 0.0161(12) 0.0140(15) -0.0019(10) 0.0039(11) -0.0015(11)
N104 0.0171(14) 0.0128(12) 0.0139(15) 0.0000(10) 0.0054(11) -0.0026(11)
N105 0.0252(16) 0.0178(14) 0.0152(16) -0.0008(11) 0.0049(12) -0.0040(12)
C101 0.0176(17) 0.0136(14) 0.0150(18) -0.0012(12) 0.0038(13) -0.0031(13)
C102 0.0174(17) 0.0150(14) 0.0147(18) -0.0002(12) 0.0027(13) -0.0037(13)
C103 0.0166(16) 0.0153(15) 0.0185(18) -0.0013(13) 0.0034(14) -0.0048(13)
C104 0.0244(18) 0.0210(16) 0.0183(19) 0.0010(14) 0.0043(15) -0.0028(14)
C105 0.0217(19) 0.0277(18) 0.026(2) 0.0072(15) -0.0011(16) -0.0001(15)
C106 0.0205(19) 0.039(2) 0.029(2) 0.0062(17) 0.0029(16) 0.0096(16)
C107 0.0195(18) 0.0323(19) 0.024(2) 0.0020(15) 0.0047(15) 0.0042(15)
C108 0.0135(16) 0.0182(15) 0.0179(19) -0.0003(13) 0.0011(13) -0.0044(13)
C109 0.0120(16) 0.0150(14) 0.0192(19) -0.0007(12) 0.0034(13) -0.0028(12)
C110 0.0195(17) 0.0133(14) 0.0176(18) -0.0030(12) 0.0082(14) -0.0029(13)
C111 0.0218(17) 0.0131(14) 0.0205(19) -0.0019(13) 0.0092(14) -0.0062(13)
C112 0.0218(18) 0.0192(15) 0.021(2) -0.0041(13) 0.0106(15) -0.0045(14)
C113 0.0239(19) 0.0251(17) 0.026(2) -0.0077(15) 0.0143(16) -0.0063(15)
C114 0.035(2) 0.0255(17) 0.0159(19) -0.0025(14) 0.0125(16) -0.0072(16)
C115 0.0279(19) 0.0184(16) 0.0179(19) -0.0002(13) 0.0079(15) -0.0017(14)
C116 0.0220(18) 0.0138(14) 0.0168(18) -0.0019(12) 0.0074(14) -0.0036(13)
C117 0.0136(16) 0.0227(17) 0.0078(16) 0.0005(13) 0.0031(12) 0.0009(13)
C201 0.027(2) 0.077(3) 0.039(3) 0.011(2) 0.011(2) 0.003(2)
C202 0.026(2) 0.0297(19) 0.028(2) -0.0031(16) 0.0092(17) -0.0049(16)
C203 0.0231(19) 0.0272(18) 0.032(2) -0.0042(16) 0.0118(16) -0.0080(15)
C204 0.033(2) 0.0163(16) 0.022(2) -0.0075(14) 0.0106(16) -0.0098(15)
C205 0.039(2) 0.033(2) 0.027(2) -0.0018(16) 0.0114(18) -0.0135(17)
C206 0.031(2) 0.047(2) 0.039(3) 0.017(2) 0.0100(19) -0.0013(19)
C207 0.0249(19) 0.0169(15) 0.029(2) 0.0003(14) 0.0104(16) 0.0003(14)
C208 0.0237(19) 0.0218(17) 0.031(2) 0.0005(15) 0.0107(16) -0.0032(15)
C209 0.0216(18) 0.0198(16) 0.029(2) -0.0083(14) 0.0076(16) -0.0018(14)
C210 0.023(2) 0.042(2) 0.030(2) -0.0027(18) 0.0039(17) -0.0026(17)
K31 0.0198(4) 0.0188(3) 0.0216(4) -0.0019(3) 0.0056(3) 0.0000(3)
O301 0.0260(13) 0.0253(12) 0.0240(14) -0.0035(10) 0.0042(11) -0.0054(10)
O302 0.0210(13) 0.0289(13) 0.0261(15) 0.0013(11) 0.0028(11) -0.0014(10)
O303 0.0300(14) 0.0176(11) 0.0268(15) -0.0013(10) 0.0100(11) -0.0005(10)
O304 0.0280(13) 0.0245(12) 0.0194(14) -0.0040(10) 0.0054(11) -0.0019(10)
O305 0.0260(14) 0.0248(12) 0.0344(16) 0.0031(11) 0.0129(12) 0.0031(11)
O306 0.0306(14) 0.0152(11) 0.0320(15) 0.0017(10) 0.0150(12) 0.0016(10)
N301 0.0228(16) 0.0259(15) 0.0251(18) -0.0022(12) 0.0095(13) 0.0004(12)
N302 0.0255(16) 0.0237(15) 0.0265(18) -0.0005(12) 0.0118(14) 0.0000(12)
C301 0.035(2) 0.034(2) 0.024(2) 0.0014(16) 0.0102(17) 0.0024(17)
C302 0.037(2) 0.036(2) 0.018(2) -0.0035(16) 0.0017(17) 0.0034(18)
C303 0.034(2) 0.0297(19) 0.024(2) 0.0020(16) -0.0043(17) -0.0133(17)
C304 0.0214(19) 0.0276(18) 0.034(2) 0.0087(16) -0.0058(16) -0.0061(16)
C305 0.0179(19) 0.052(2) 0.039(3) -0.010(2) 0.0075(18) -0.0061(18)
C306 0.033(2) 0.043(2) 0.043(3) -0.0058(19) 0.021(2) -0.0154(19)
C307 0.0232(19) 0.0321(19) 0.032(2) 0.0002(16) 0.0134(17) -0.0034(16)
C308 0.026(2) 0.0256(17) 0.028(2) 0.0005(15) 0.0097(16) -0.0060(15)
C309 0.029(2) 0.0174(16) 0.024(2) -0.0030(14) 0.0038(16) -0.0019(15)
C310 0.028(2) 0.0197(16) 0.022(2) -0.0030(14) 0.0017(15) 0.0015(15)
C311 0.035(2) 0.0252(17) 0.020(2) -0.0006(14) 0.0117(16) 0.0053(16)
C312 0.030(2) 0.0301(19) 0.029(2) 0.0011(16) 0.0140(17) 0.0073(16)
C313 0.029(2) 0.0322(19) 0.035(2) -0.0034(17) 0.0194(18) 0.0047(16)
C314 0.025(2) 0.0281(18) 0.038(2) 0.0019(16) 0.0130(18) 0.0065(16)
C315 0.044(2) 0.0223(18) 0.039(3) 0.0041(16) 0.020(2) 0.0107(17)
C316 0.048(3) 0.0153(16) 0.049(3) 0.0007(16) 0.025(2) 0.0015(17)
C317 0.050(3) 0.0229(18) 0.046(3) 0.0072(17) 0.030(2) 0.0019(18)
C318 0.038(2) 0.0283(19) 0.030(2) 0.0077(16) 0.0180(18) 0.0027(17)
Cl51 0.0746(8) 0.0365(5) 0.0566(8) 0.0026(5) 0.0356(7) -0.0194(6)
Cl52 0.0546(7) 0.0465(6) 0.0375(6) -0.0040(5) 0.0261(5) 0.0092(5)
C51 0.027(2) 0.0228(17) 0.032(2) 0.0041(15) 0.0091(17) -0.0011(15)
C52 0.029(2) 0.0272(18) 0.027(2) 0.0010(15) 0.0106(17) 0.0088(16)
C53 0.036(2) 0.0223(18) 0.037(2) -0.0042(16) 0.0095(19) -0.0026(16)
C54 0.032(2) 0.0286(19) 0.038(3) 0.0067(17) 0.0107(19) -0.0036(17)
C55 0.033(2) 0.034(2) 0.027(2) 0.0035(16) 0.0109(17) -0.0003(17)
C56 0.042(2) 0.0229(18) 0.031(2) -0.0029(16) 0.0105(19) -0.0004(17)
Cl41 0.1094(12) 0.0558(6) 0.0507(7) -0.0115(5) 0.0355(8) -0.0245(7)
Cl42 0.1094(12) 0.0558(6) 0.0507(7) -0.0115(5) 0.0355(8) -0.0245(7)
C41 0.0659(17) 0.0606(16) 0.0439(16) -0.0146(12) 0.0209(14) -0.0109(14)
C42 0.0659(17) 0.0606(16) 0.0439(16) -0.0146(12) 0.0209(14) -0.0109(14)
C43 0.0659(17) 0.0606(16) 0.0439(16) -0.0146(12) 0.0209(14) -0.0109(14)
C44 0.0659(17) 0.0606(16) 0.0439(16) -0.0146(12) 0.0209(14) -0.0109(14)
C45 0.0659(17) 0.0606(16) 0.0439(16) -0.0146(12) 0.0209(14) -0.0109(14)
C46 0.0659(17) 0.0606(16) 0.0439(16) -0.0146(12) 0.0209(14) -0.0109(14)
Cl61 0.1094(12) 0.0558(6) 0.0507(7) -0.0115(5) 0.0355(8) -0.0245(7)
Cl62 0.1094(12) 0.0558(6) 0.0507(7) -0.0115(5) 0.0355(8) -0.0245(7)
C61 0.0659(17) 0.0606(16) 0.0439(16) -0.0146(12) 0.0209(14) -0.0109(14)
C62 0.0659(17) 0.0606(16) 0.0439(16) -0.0146(12) 0.0209(14) -0.0109(14)
C63 0.0659(17) 0.0606(16) 0.0439(16) -0.0146(12) 0.0209(14) -0.0109(14)
C64 0.0659(17) 0.0606(16) 0.0439(16) -0.0146(12) 0.0209(14) -0.0109(14)
C65 0.0659(17) 0.0606(16) 0.0439(16) -0.0146(12) 0.0209(14) -0.0109(14)
C66 0.0659(17) 0.0606(16) 0.0439(16) -0.0146(12) 0.0209(14) -0.0109(14)
Cl1 0.0185(11) 0.0329(10) 0.0241(12) -0.0025(8) 0.0043(9) -0.0062(9)
Cl2 0.0315(11) 0.0402(11) 0.0446(13) 0.0158(9) 0.0069(10) 0.0006(9)
C1 0.019(4) 0.031(5) 0.017(5) -0.004(4) 0.004(4) 0.004(4)
C2 0.016(4) 0.028(4) 0.025(4) -0.005(3) 0.012(3) -0.001(3)
C3 0.017(4) 0.038(5) 0.024(5) 0.004(4) 0.002(4) 0.003(4)
C4 0.028(4) 0.038(4) 0.033(5) 0.004(4) 0.009(4) -0.007(4)
C5 0.017(5) 0.047(6) 0.026(5) -0.004(4) 0.005(4) -0.007(4)
C6 0.021(4) 0.032(4) 0.024(4) -0.002(3) 0.008(3) 0.001(3)

loop_
_atom_type_symbol
_atom_type_description
_atom_type_scat_dispersion_real
_atom_type_scat_dispersion_imag
_atom_type_scat_source
C C 0.0033 0.0016 'International Tables Vol C Tables 4.2.6.8 and 6.1.1.4'
H H 0.0000 0.0000 'International Tables Vol C Tables 4.2.6.8 and 6.1.1.4'
Cl Cl 0.1484 0.1585 'International Tables Vol C Tables 4.2.6.8 and 6.1.1.4'
K K 0.2009 0.2494 'International Tables Vol C Tables 4.2.6.8 and 6.1.1.4'
Mn Mn 0.3368 0.7283 'International Tables Vol C Tables 4.2.6.8 and 6.1.1.4'
N N 0.0061 0.0033 'International Tables Vol C Tables 4.2.6.8 and 6.1.1.4'
O O 0.0106 0.0060 'International Tables Vol C Tables 4.2.6.8 and 6.1.1.4'

loop_
_exptl_crystal_face_index_h
_exptl_crystal_face_index_k
_exptl_crystal_face_index_l
_exptl_crystal_face_perp_dist
1 0 -1 0.0347
-1 0 1 0.0244
1 0 1 0.0636
-1 0 -1 0.0521
1 -2 -1 0.2439
-1 2 1 0.2813
0 1 1 0.2192

loop_
_geom_angle_atom_site_label_1
_geom_angle_atom_site_label_2
_geom_angle_atom_site_label_3
_geom_angle
_geom_angle_site_symmetry_1
_geom_angle_site_symmetry_3
_geom_angle_publ_flag
N102 Mn11 N102 180.00(17) . 3_666 ?
N102 Mn11 C117 87.20(11) 3_666 3_666 ?
N102 Mn11 C117 92.80(11) . 3_666 ?
N102 Mn11 C117 87.20(11) . . ?
N102 Mn11 C117 92.80(11) 3_666 . ?
N104 Mn11 N102 89.96(11) . 3_666 ?
N104 Mn11 N102 89.96(11) 3_666 . ?
N104 Mn11 N102 90.04(11) . . ?
N104 Mn11 N102 90.04(11) 3_666 3_666 ?
N104 Mn11 N104 180.0 3_666 . ?
N104 Mn11 C117 87.35(11) . . ?
N104 Mn11 C117 92.65(11) . 3_666 ?
N104 Mn11 C117 87.35(11) 3_666 3_666 ?
N104 Mn11 C117 92.65(11) 3_666 . ?
C117 Mn11 C117 180.0 3_666 . ?
O201 Mn21 O202 84.75(9) . . ?
O201 Mn21 O203 145.19(10) . . ?
O201 Mn21 O204 89.81(9) . . ?
O201 Mn21 N105 106.65(10) . . ?
O202 Mn21 O203 86.38(9) . . ?
O202 Mn21 O204 154.68(9) . . ?
O202 Mn21 N105 103.11(10) . . ?
O203 Mn21 N105 108.14(10) . . ?
O204 Mn21 O203 84.07(9) . . ?
O204 Mn21 N105 102.14(10) . . ?
C202 O201 Mn21 128.2(2) . . ?
C204 O202 Mn21 128.4(2) . . ?
C209 O203 Mn21 129.0(2) . . ?
C207 O204 Mn21 129.9(2) . . ?
C102 N101 C101 122.6(3) . . ?
C102 N102 Mn11 125.9(2) . . ?
C102 N102 C109 108.5(3) . . ?
C109 N102 Mn11 125.4(2) . . ?
C109 N103 C110 122.6(3) . . ?
C101 N104 Mn11 125.7(2) 3_666 . ?
C101 N104 C110 108.3(3) 3_666 . ?
C110 N104 Mn11 126.0(2) . . ?
C117 N105 Mn21 154.5(3) . . ?
N101 C101 N104 128.1(3) . 3_666 ?
N101 C101 C116 122.6(3) . 3_666 ?
N104 C101 C116 109.4(3) 3_666 3_666 ?
N101 C102 N102 127.8(3) . . ?
N101 C102 C103 122.7(3) . . ?
N102 C102 C103 109.4(3) . . ?
C104 C103 C102 132.2(3) . . ?
C104 C103 C108 121.3(3) . . ?
C108 C103 C102 106.4(3) . . ?
C103 C104 H104 121.0 . . ?
C105 C104 C103 118.1(3) . . ?
C105 C104 H104 121.0 . . ?
C104 C105 H105 119.8 . . ?
C104 C105 C106 120.4(3) . . ?
C106 C105 H105 119.8 . . ?
C105 C106 H106 119.0 . . ?
C107 C106 C105 122.0(3) . . ?
C107 C106 H106 119.0 . . ?
C106 C107 H107 121.1 . . ?
C106 C107 C108 117.8(3) . . ?
C108 C107 H107 121.1 . . ?
C103 C108 C109 106.8(3) . . ?
C107 C108 C103 120.4(3) . . ?
C107 C108 C109 132.7(3) . . ?
N102 C109 C108 108.8(3) . . ?
N103 C109 N102 128.2(3) . . ?
N103 C109 C108 123.0(3) . . ?
N103 C110 N104 127.5(3) . . ?
N103 C110 C111 123.3(3) . . ?
N104 C110 C111 109.2(3) . . ?
C112 C111 C110 132.6(3) . . ?
C112 C111 C116 120.3(3) . . ?
C116 C111 C110 107.0(3) . . ?
C111 C112 H112 121.0 . . ?
C113 C112 C111 117.9(3) . . ?
C113 C112 H112 121.0 . . ?
C112 C113 H113 119.2 . . ?
C112 C113 C114 121.6(3) . . ?
C114 C113 H113 119.2 . . ?
C113 C114 H114 119.7 . . ?
C115 C114 C113 120.5(3) . . ?
C115 C114 H114 119.7 . . ?
C114 C115 H115 121.0 . . ?
C114 C115 C116 118.0(3) . . ?
C116 C115 H115 121.0 . . ?
C111 C116 C101 106.1(3) . 3_666 ?
C115 C116 C101 132.4(3) . 3_666 ?
C115 C116 C111 121.5(3) . . ?
N105 C117 Mn11 172.2(3) . . ?
H20A C201 H20B 109.5 . . ?
H20A C201 H20C 109.5 . . ?
H20B C201 H20C 109.5 . . ?
C202 C201 H20A 109.5 . . ?
C202 C201 H20B 109.5 . . ?
C202 C201 H20C 109.5 . . ?
O201 C202 C201 115.2(3) . . ?
O201 C202 C203 125.8(3) . . ?
C203 C202 C201 119.0(3) . . ?
C202 C203 H203 117.5 . . ?
C202 C203 C204 125.0(3) . . ?
C204 C203 H203 117.5 . . ?
O202 C204 C203 125.7(3) . . ?
O202 C204 C205 116.3(3) . . ?
C203 C204 C205 118.0(3) . . ?
C204 C205 H20D 109.5 . . ?
C204 C205 H20E 109.5 . . ?
C204 C205 H20F 109.5 . . ?
H20D C205 H20E 109.5 . . ?
H20D C205 H20F 109.5 . . ?
H20E C205 H20F 109.5 . . ?
H20G C206 H20H 109.5 . . ?
H20G C206 H20I 109.5 . . ?
H20H C206 H20I 109.5 . . ?
C207 C206 H20G 109.5 . . ?
C207 C206 H20H 109.5 . . ?
C207 C206 H20I 109.5 . . ?
O204 C207 C206 116.1(3) . . ?
O204 C207 C208 125.0(3) . . ?
C208 C207 C206 118.9(3) . . ?
C207 C208 H208 117.5 . . ?
C209 C208 C207 125.0(3) . . ?
C209 C208 H208 117.5 . . ?
O203 C209 C208 125.7(3) . . ?
O203 C209 C210 116.1(3) . . ?
C208 C209 C210 118.2(3) . . ?
C209 C210 H21A 109.5 . . ?
C209 C210 H21B 109.5 . . ?
C209 C210 H21C 109.5 . . ?
H21A C210 H21B 109.5 . . ?
H21A C210 H21C 109.5 . . ?
H21B C210 H21C 109.5 . . ?
O301 K31 O303 97.22(7) . . ?
O301 K31 N301 59.81(8) . . ?
O301 K31 N302 121.22(8) . . ?
O302 K31 O301 61.61(7) . . ?
O302 K31 O303 139.78(7) . . ?
O302 K31 O304 99.78(7) . . ?
O302 K31 O305 116.46(7) . . ?
O302 K31 O306 94.14(7) . . ?
O302 K31 N301 120.41(8) . . ?
O302 K31 N302 60.50(8) . . ?
O303 K31 N301 59.09(7) . . ?
O303 K31 N302 120.80(8) . . ?
O304 K31 O301 121.50(7) . . ?
O304 K31 O303 60.54(7) . . ?
O304 K31 O305 138.51(8) . . ?
O304 K31 O306 100.01(7) . . ?
O304 K31 N301 118.95(8) . . ?
O304 K31 N302 61.15(7) . . ?
O305 K31 O301 94.44(8) . . ?
O305 K31 O303 97.83(7) . . ?
O305 K31 N301 59.59(7) . . ?
O305 K31 N302 119.49(8) . . ?
O306 K31 O301 133.71(7) . . ?
O306 K31 O303 122.30(8) . . ?
O306 K31 O305 59.90(7) . . ?
O306 K31 N301 118.73(8) . . ?
O306 K31 N302 60.24(7) . . ?
N302 K31 N301 178.84(9) . . ?
C302 O301 K31 116.9(2) . . ?
C302 O301 C303 110.9(3) . . ?
C303 O301 K31 110.2(2) . . ?
C304 O302 K31 114.10(19) . . ?
C305 O302 K31 119.2(2) . . ?
C305 O302 C304 111.0(3) . . ?
C308 O303 K31 117.15(19) . . ?
C308 O303 C309 111.3(2) . . ?
C309 O303 K31 111.72(19) . . ?
C310 O304 K31 115.02(19) . . ?
C310 O304 C311 110.9(3) . . ?
C311 O304 K31 119.50(19) . . ?
C314 O305 K31 115.82(19) . . ?
C315 O305 K31 116.2(2) . . ?
C315 O305 C314 111.7(3) . . ?
C316 O306 K31 113.7(2) . . ?
C317 O306 K31 121.3(2) . . ?
C317 O306 C316 111.1(3) . . ?
C301 N301 K31 108.2(2) . . ?
C301 N301 C307 110.6(3) . . ?
C307 N301 K31 109.5(2) . . ?
C313 N301 K31 108.5(2) . . ?
C313 N301 C301 109.9(3) . . ?
C313 N301 C307 110.1(3) . . ?
C306 N302 K31 109.1(2) . . ?
C306 N302 C312 110.0(3) . . ?
C306 N302 C318 111.5(3) . . ?
C312 N302 K31 107.7(2) . . ?
C318 N302 K31 108.4(2) . . ?
C318 N302 C312 110.0(3) . . ?
N301 C301 H30A 108.8 . . ?
N301 C301 H30B 108.8 . . ?
N301 C301 C302 113.6(3) . . ?
H30A C301 H30B 107.7 . . ?
C302 C301 H30A 108.8 . . ?
C302 C301 H30B 108.8 . . ?
O301 C302 C301 109.4(3) . . ?
O301 C302 H30C 109.8 . . ?
O301 C302 H30D 109.8 . . ?
C301 C302 H30C 109.8 . . ?
C301 C302 H30D 109.8 . . ?
H30C C302 H30D 108.2 . . ?
O301 C303 H30E 109.7 . . ?
O301 C303 H30F 109.7 . . ?
O301 C303 C304 109.9(3) . . ?
H30E C303 H30F 108.2 . . ?
C304 C303 H30E 109.7 . . ?
C304 C303 H30F 109.7 . . ?
O302 C304 C303 108.9(3) . . ?
O302 C304 H30G 109.9 . . ?
O302 C304 H30H 109.9 . . ?
C303 C304 H30G 109.9 . . ?
C303 C304 H30H 109.9 . . ?
H30G C304 H30H 108.3 . . ?
O302 C305 H30I 110.0 . . ?
O302 C305 H30J 110.0 . . ?
O302 C305 C306 108.7(3) . . ?
H30I C305 H30J 108.3 . . ?
C306 C305 H30I 110.0 . . ?
C306 C305 H30J 110.0 . . ?
N302 C306 C305 113.9(3) . . ?
N302 C306 H30K 108.8 . . ?
N302 C306 H30L 108.8 . . ?
C305 C306 H30K 108.8 . . ?
C305 C306 H30L 108.8 . . ?
H30K C306 H30L 107.7 . . ?
N301 C307 H30M 108.9 . . ?
N301 C307 H30N 108.9 . . ?
N301 C307 C308 113.2(3) . . ?
H30M C307 H30N 107.7 . . ?
C308 C307 H30M 108.9 . . ?
C308 C307 H30N 108.9 . . ?
O303 C308 C307 108.8(3) . . ?
O303 C308 H30O 109.9 . . ?
O303 C308 H30P 109.9 . . ?
C307 C308 H30O 109.9 . . ?
C307 C308 H30P 109.9 . . ?
H30O C308 H30P 108.3 . . ?
O303 C309 H30Q 109.9 . . ?
O303 C309 H30R 109.9 . . ?
O303 C309 C310 109.0(3) . . ?
H30Q C309 H30R 108.3 . . ?
C310 C309 H30Q 109.9 . . ?
C310 C309 H30R 109.9 . . ?
O304 C310 C309 108.7(3) . . ?
O304 C310 H31A 109.9 . . ?
O304 C310 H31B 109.9 . . ?
C309 C310 H31A 109.9 . . ?
C309 C310 H31B 109.9 . . ?
H31A C310 H31B 108.3 . . ?
O304 C311 H31C 110.0 . . ?
O304 C311 H31D 110.0 . . ?
O304 C311 C312 108.6(3) . . ?
H31C C311 H31D 108.3 . . ?
C312 C311 H31C 110.0 . . ?
C312 C311 H31D 110.0 . . ?
N302 C312 C311 114.0(3) . . ?
N302 C312 H31E 108.7 . . ?
N302 C312 H31F 108.7 . . ?
C311 C312 H31E 108.7 . . ?
C311 C312 H31F 108.7 . . ?
H31E C312 H31F 107.6 . . ?
N301 C313 H31G 108.8 . . ?
N301 C313 H31H 108.8 . . ?
N301 C313 C314 113.6(3) . . ?
H31G C313 H31H 107.7 . . ?
C314 C313 H31G 108.8 . . ?
C314 C313 H31H 108.8 . . ?
O305 C314 C313 108.4(3) . . ?
O305 C314 H31I 110.0 . . ?
O305 C314 H31J 110.0 . . ?
C313 C314 H31I 110.0 . . ?
C313 C314 H31J 110.0 . . ?
H31I C314 H31J 108.4 . . ?
O305 C315 H31K 109.8 . . ?
O305 C315 H31L 109.8 . . ?
O305 C315 C316 109.3(3) . . ?
H31K C315 H31L 108.3 . . ?
C316 C315 H31K 109.8 . . ?
C316 C315 H31L 109.8 . . ?
O306 C316 C315 108.9(3) . . ?
O306 C316 H31M 109.9 . . ?
O306 C316 H31N 109.9 . . ?
C315 C316 H31M 109.9 . . ?
C315 C316 H31N 109.9 . . ?
H31M C316 H31N 108.3 . . ?
O306 C317 H31O 109.8 . . ?
O306 C317 H31P 109.8 . . ?
O306 C317 C318 109.2(3) . . ?
H31O C317 H31P 108.3 . . ?
C318 C317 H31O 109.8 . . ?
C318 C317 H31P 109.8 . . ?
N302 C318 C317 113.5(3) . . ?
N302 C318 H31Q 108.9 . . ?
N302 C318 H31R 108.9 . . ?
C317 C318 H31Q 108.9 . . ?
C317 C318 H31R 108.9 . . ?
H31Q C318 H31R 107.7 . . ?
C52 C51 Cl51 120.3(3) . . ?
C56 C51 Cl51 119.7(3) . . ?
C56 C51 C52 120.0(3) . . ?
C51 C52 Cl52 120.7(3) . . ?
C53 C52 Cl52 119.2(3) . . ?
C53 C52 C51 120.1(4) . . ?
C52 C53 H53 120.3 . . ?
C52 C53 C54 119.4(3) . . ?
C54 C53 H53 120.3 . . ?
C53 C54 H54 119.6 . . ?
C55 C54 C53 120.7(4) . . ?
C55 C54 H54 119.6 . . ?
C54 C55 H55 120.1 . . ?
C54 C55 C56 119.7(4) . . ?
C56 C55 H55 120.1 . . ?
C51 C56 C55 120.1(3) . . ?
C51 C56 H56 120.0 . . ?
C55 C56 H56 120.0 . . ?
C42 C41 Cl41 120.8(2) . . ?
C42 C41 C46 120.0 . . ?
C46 C41 Cl41 119.2(2) . . ?
C41 C42 Cl42 122.3(2) . . ?
C43 C42 Cl42 117.6(2) . . ?
C43 C42 C41 120.0 . . ?
C42 C43 H43 120.0 . . ?
C42 C43 C44 120.0 . . ?
C44 C43 H43 120.0 . . ?
C43 C44 H44 120.0 . . ?
C45 C44 C43 120.0 . . ?
C45 C44 H44 120.0 . . ?
C44 C45 H45 120.0 . . ?
C44 C45 C46 120.0 . . ?
C46 C45 H45 120.0 . . ?
C41 C46 H46 120.0 . . ?
C45 C46 C41 120.0 . . ?
C45 C46 H46 120.0 . . ?
C62 C61 Cl61 120.8(2) . . ?
C62 C61 C66 119.91(7) . . ?
C66 C61 Cl61 119.0(3) . . ?
C61 C62 Cl62 122.4(2) . . ?
C61 C62 C63 119.92(7) . . ?
C63 C62 Cl62 117.4(2) . . ?
C62 C63 H63 120.0 . . ?
C64 C63 C62 119.96(10) . . ?
C64 C63 H63 120.0 . . ?
C63 C64 H64 120.0 . . ?
C63 C64 C65 119.95(9) . . ?
C65 C64 H64 120.0 . . ?
C64 C65 H65 120.0 . . ?
C66 C65 C64 120.00(9) . . ?
C66 C65 H65 120.0 . . ?
C61 C66 H66 120.0 . . ?
C65 C66 C61 120.03(8) . . ?
C65 C66 H66 120.0 . . ?
C2 C1 Cl2 121.1 . . ?
C2 C1 C6 120.1 . . ?
C6 C1 Cl2 118.8 . . ?
C1 C2 Cl1 121.6 . . ?
C1 C2 C3 120.2 . . ?
C3 C2 Cl1 118.2 . . ?
C2 C3 H3 120.2 . . ?
C2 C3 C4 119.6 . . ?
C4 C3 H3 120.2 . . ?
C3 C4 H4 119.7 . . ?
C5 C4 C3 120.6 . . ?
C5 C4 H4 119.7 . . ?
C4 C5 H5 120.1 . . ?
C4 C5 C6 119.8 . . ?
C6 C5 H5 120.1 . . ?
C1 C6 H6 120.1 . . ?
C5 C6 C1 119.7 . . ?
C5 C6 H6 120.1 . . ?

loop_
_geom_bond_atom_site_label_1
_geom_bond_atom_site_label_2
_geom_bond_distance
_geom_bond_site_symmetry_2
_geom_bond_publ_flag
Mn11 N102 1.956(3) 3_666 ?
Mn11 N102 1.956(3) . ?
Mn11 N104 1.953(3) . ?
Mn11 N104 1.953(3) 3_666 ?
Mn11 C117 2.013(3) . ?
Mn11 C117 2.013(3) 3_666 ?
Mn21 O201 2.099(2) . ?
Mn21 O202 2.112(2) . ?
Mn21 O203 2.116(2) . ?
Mn21 O204 2.115(2) . ?
Mn21 N105 2.129(3) . ?
O201 C202 1.274(4) . ?
O202 C204 1.264(4) . ?
O203 C209 1.266(4) . ?
O204 C207 1.265(4) . ?
N101 C101 1.325(4) . ?
N101 C102 1.323(4) . ?
N102 C102 1.374(4) . ?
N102 C109 1.380(4) . ?
N103 C109 1.322(4) . ?
N103 C110 1.328(4) . ?
N104 C101 1.376(4) 3_666 ?
N104 C110 1.379(4) . ?
N105 C117 1.156(4) . ?
C101 C116 1.459(4) 3_666 ?
C102 C103 1.457(5) . ?
C103 C104 1.389(5) . ?
C103 C108 1.399(5) . ?
C104 H104 0.9500 . ?
C104 C105 1.385(5) . ?
C105 H105 0.9500 . ?
C105 C106 1.392(5) . ?
C106 H106 0.9500 . ?
C106 C107 1.382(5) . ?
C107 H107 0.9500 . ?
C107 C108 1.392(5) . ?
C108 C109 1.461(4) . ?
C110 C111 1.449(5) . ?
C111 C112 1.394(5) . ?
C111 C116 1.403(5) . ?
C112 H112 0.9500 . ?
C112 C113 1.384(5) . ?
C113 H113 0.9500 . ?
C113 C114 1.407(5) . ?
C114 H114 0.9500 . ?
C114 C115 1.384(5) . ?
C115 H115 0.9500 . ?
C115 C116 1.392(5) . ?
C201 H20A 0.9800 . ?
C201 H20B 0.9800 . ?
C201 H20C 0.9800 . ?
C201 C202 1.516(6) . ?
C202 C203 1.388(5) . ?
C203 H203 0.9500 . ?
C203 C204 1.399(5) . ?
C204 C205 1.516(5) . ?
C205 H20D 0.9800 . ?
C205 H20E 0.9800 . ?
C205 H20F 0.9800 . ?
C206 H20G 0.9800 . ?
C206 H20H 0.9800 . ?
C206 H20I 0.9800 . ?
C206 C207 1.503(5) . ?
C207 C208 1.405(5) . ?
C208 H208 0.9500 . ?
C208 C209 1.398(5) . ?
C209 C210 1.507(5) . ?
C210 H21A 0.9800 . ?
C210 H21B 0.9800 . ?
C210 H21C 0.9800 . ?
K31 O301 2.843(3) . ?
K31 O302 2.771(2) . ?
K31 O303 2.869(2) . ?
K31 O304 2.772(2) . ?
K31 O305 2.838(2) . ?
K31 O306 2.794(2) . ?
K31 N301 3.084(3) . ?
K31 N302 2.974(3) . ?
O301 C302 1.418(4) . ?
O301 C303 1.436(4) . ?
O302 C304 1.423(4) . ?
O302 C305 1.422(4) . ?
O303 C308 1.420(4) . ?
O303 C309 1.435(4) . ?
O304 C310 1.426(4) . ?
O304 C311 1.428(4) . ?
O305 C314 1.422(4) . ?
O305 C315 1.421(4) . ?
O306 C316 1.427(4) . ?
O306 C317 1.422(4) . ?
N301 C301 1.469(5) . ?
N301 C307 1.474(5) . ?
N301 C313 1.467(4) . ?
N302 C306 1.464(5) . ?
N302 C312 1.473(4) . ?
N302 C318 1.469(5) . ?
C301 H30A 0.9900 . ?
C301 H30B 0.9900 . ?
C301 C302 1.511(5) . ?
C302 H30C 0.9900 . ?
C302 H30D 0.9900 . ?
C303 H30E 0.9900 . ?
C303 H30F 0.9900 . ?
C303 C304 1.485(6) . ?
C304 H30G 0.9900 . ?
C304 H30H 0.9900 . ?
C305 H30I 0.9900 . ?
C305 H30J 0.9900 . ?
C305 C306 1.494(6) . ?
C306 H30K 0.9900 . ?
C306 H30L 0.9900 . ?
C307 H30M 0.9900 . ?
C307 H30N 0.9900 . ?
C307 C308 1.510(5) . ?
C308 H30O 0.9900 . ?
C308 H30P 0.9900 . ?
C309 H30Q 0.9900 . ?
C309 H30R 0.9900 . ?
C309 C310 1.483(5) . ?
C310 H31A 0.9900 . ?
C310 H31B 0.9900 . ?
C311 H31C 0.9900 . ?
C311 H31D 0.9900 . ?
C311 C312 1.506(5) . ?
C312 H31E 0.9900 . ?
C312 H31F 0.9900 . ?
C313 H31G 0.9900 . ?
C313 H31H 0.9900 . ?
C313 C314 1.507(5) . ?
C314 H31I 0.9900 . ?
C314 H31J 0.9900 . ?
C315 H31K 0.9900 . ?
C315 H31L 0.9900 . ?
C315 C316 1.495(5) . ?
C316 H31M 0.9900 . ?
C316 H31N 0.9900 . ?
C317 H31O 0.9900 . ?
C317 H31P 0.9900 . ?
C317 C318 1.506(5) . ?
C318 H31Q 0.9900 . ?
C318 H31R 0.9900 . ?
Cl51 C51 1.737(4) . ?
Cl52 C52 1.741(4) . ?
C51 C52 1.384(5) . ?
C51 C56 1.379(5) . ?
C52 C53 1.380(5) . ?
C53 H53 0.9500 . ?
C53 C54 1.386(6) . ?
C54 H54 0.9500 . ?
C54 C55 1.372(5) . ?
C55 H55 0.9500 . ?
C55 C56 1.383(5) . ?
C56 H56 0.9500 . ?
Cl41 C41 1.725(3) . ?
Cl42 C42 1.717(3) . ?
C41 C42 1.3900 . ?
C41 C46 1.3900 . ?
C42 C43 1.3900 . ?
C43 H43 0.9500 . ?
C43 C44 1.3900 . ?
C44 H44 0.9500 . ?
C44 C45 1.3900 . ?
C45 H45 0.9500 . ?
C45 C46 1.3900 . ?
C46 H46 0.9500 . ?
Cl61 C61 1.726(3) . ?
Cl62 C62 1.718(3) . ?
C61 C62 1.3899(8) . ?
C61 C66 1.3911(8) . ?
C62 C63 1.3910(8) . ?
C63 H63 0.9500 . ?
C63 C64 1.3899(9) . ?
C64 H64 0.9500 . ?
C64 C65 1.3902(9) . ?
C65 H65 0.9500 . ?
C65 C66 1.3894(9) . ?
C66 H66 0.9500 . ?
Cl1 C2 1.7275 . ?
Cl2 C1 1.7303 . ?
C1 C2 1.3766 . ?
C1 C6 1.3893 . ?
C2 C3 1.3796 . ?
C3 H3 0.9500 . ?
C3 C4 1.3812 . ?
C4 H4 0.9500 . ?
C4 C5 1.3782 . ?
C5 H5 0.9500 . ?
C5 C6 1.3805 . ?
C6 H6 0.9500 . ?

loop_
_geom_torsion_atom_site_label_1
_geom_torsion_atom_site_label_2
_geom_torsion_atom_site_label_3
_geom_torsion_atom_site_label_4
_geom_torsion
_geom_torsion_site_symmetry_1
_geom_torsion_site_symmetry_2
_geom_torsion_site_symmetry_3
_geom_torsion_site_symmetry_4
_geom_torsion_publ_flag
Mn11 N102 C102 N101 -1.7(4) . . . . ?
Mn11 N102 C102 C103 176.4(2) . . . . ?
Mn11 N102 C109 N103 3.6(4) . . . . ?
Mn11 N102 C109 C108 -176.02(19) . . . . ?
Mn11 N104 C110 N103 -1.7(4) . . . . ?
Mn11 N104 C110 C111 179.34(19) . . . . ?
Mn21 O201 C202 C201 168.5(3) . . . . ?
Mn21 O201 C202 C203 -12.5(5) . . . . ?
Mn21 O202 C204 C203 9.3(5) . . . . ?
Mn21 O202 C204 C205 -170.3(2) . . . . ?
Mn21 O203 C209 C208 -10.8(5) . . . . ?
Mn21 O203 C209 C210 169.5(2) . . . . ?
Mn21 O204 C207 C206 -172.5(2) . . . . ?
Mn21 O204 C207 C208 7.1(5) . . . . ?
O201 C202 C203 C204 1.8(6) . . . . ?
O204 C207 C208 C209 -0.3(6) . . . . ?
N101 C102 C103 C104 -0.7(5) . . . . ?
N101 C102 C103 C108 177.1(3) . . . . ?
N102 C102 C103 C104 -178.9(3) . . . . ?
N102 C102 C103 C108 -1.1(3) . . . . ?
N103 C110 C111 C112 0.9(5) . . . . ?
N103 C110 C111 C116 -179.2(3) . . . . ?
N104 C110 C111 C112 179.9(3) . . . . ?
N104 C110 C111 C116 -0.2(3) . . . . ?
C101 N101 C102 N102 0.8(5) . . . . ?
C101 N101 C102 C103 -177.1(3) . . . . ?
C101 N104 C110 N103 -179.7(3) 3_666 . . . ?
C101 N104 C110 C111 1.3(3) 3_666 . . . ?
C102 N101 C101 N104 -0.1(5) . . . 3_666 ?
C102 N101 C101 C116 -179.5(3) . . . 3_666 ?
C102 N102 C109 N103 178.9(3) . . . . ?
C102 N102 C109 C108 -0.7(3) . . . . ?
C102 C103 C104 C105 177.8(3) . . . . ?
C102 C103 C108 C107 -178.0(3) . . . . ?
C102 C103 C108 C109 0.7(3) . . . . ?
C103 C104 C105 C106 0.1(5) . . . . ?
C103 C108 C109 N102 0.0(3) . . . . ?
C103 C108 C109 N103 -179.7(3) . . . . ?
C104 C103 C108 C107 0.1(5) . . . . ?
C104 C103 C108 C109 178.8(3) . . . . ?
C104 C105 C106 C107 -1.0(6) . . . . ?
C105 C106 C107 C108 1.3(6) . . . . ?
C106 C107 C108 C103 -0.9(5) . . . . ?
C106 C107 C108 C109 -179.1(3) . . . . ?
C107 C108 C109 N102 178.4(3) . . . . ?
C107 C108 C109 N103 -1.2(5) . . . . ?
C108 C103 C104 C105 0.3(5) . . . . ?
C109 N102 C102 N101 -176.9(3) . . . . ?
C109 N102 C102 C103 1.2(3) . . . . ?
C109 N103 C110 N104 -0.4(5) . . . . ?
C109 N103 C110 C111 178.4(3) . . . . ?
C110 N103 C109 N102 -0.7(5) . . . . ?
C110 N103 C109 C108 179.0(3) . . . . ?
C110 C111 C112 C113 -178.2(3) . . . . ?
C110 C111 C116 C101 -0.9(3) . . . 3_666 ?
C110 C111 C116 C115 177.7(3) . . . . ?
C111 C112 C113 C114 -0.5(5) . . . . ?
C112 C111 C116 C101 179.0(3) . . . 3_666 ?
C112 C111 C116 C115 -2.4(5) . . . . ?
C112 C113 C114 C115 -0.6(5) . . . . ?
C113 C114 C115 C116 0.3(5) . . . . ?
C114 C115 C116 C101 179.4(3) . . . 3_666 ?
C114 C115 C116 C111 1.2(5) . . . . ?
C116 C111 C112 C113 2.0(5) . . . . ?
C201 C202 C203 C204 -179.2(4) . . . . ?
C202 C203 C204 O202 -0.1(6) . . . . ?
C202 C203 C204 C205 179.5(3) . . . . ?
C206 C207 C208 C209 179.3(3) . . . . ?
C207 C208 C209 O203 2.3(6) . . . . ?
C207 C208 C209 C210 -178.0(3) . . . . ?
K31 O301 C302 C301 54.2(3) . . . . ?
K31 O301 C303 C304 -51.0(3) . . . . ?
K31 O302 C304 C303 -49.3(3) . . . . ?
K31 O302 C305 C306 47.9(4) . . . . ?
K31 O303 C308 C307 55.0(3) . . . . ?
K31 O303 C309 C310 -49.3(3) . . . . ?
K31 O304 C310 C309 -51.4(3) . . . . ?
K31 O304 C311 C312 44.7(3) . . . . ?
K31 O305 C314 C313 58.1(3) . . . . ?
K31 O305 C315 C316 -40.4(4) . . . . ?
K31 O306 C316 C315 -55.4(4) . . . . ?
K31 O306 C317 C318 38.6(4) . . . . ?
K31 N301 C301 C302 42.4(3) . . . . ?
K31 N301 C307 C308 41.9(3) . . . . ?
K31 N301 C313 C314 40.2(3) . . . . ?
K31 N302 C306 C305 44.4(4) . . . . ?
K31 N302 C312 C311 47.7(3) . . . . ?
K31 N302 C318 C317 50.4(3) . . . . ?
O301 C303 C304 O302 69.1(4) . . . . ?
O302 C305 C306 N302 -62.5(4) . . . . ?
O303 C309 C310 O304 68.1(3) . . . . ?
O304 C311 C312 N302 -63.4(4) . . . . ?
O305 C315 C316 O306 63.7(4) . . . . ?
O306 C317 C318 N302 -60.7(5) . . . . ?
N301 C301 C302 O301 -66.6(4) . . . . ?
N301 C307 C308 O303 -66.0(4) . . . . ?
N301 C313 C314 O305 -67.4(4) . . . . ?
C301 N301 C307 C308 -77.3(4) . . . . ?
C301 N301 C313 C314 158.4(3) . . . . ?
C302 O301 C303 C304 178.0(3) . . . . ?
C303 O301 C302 C301 -178.4(3) . . . . ?
C304 O302 C305 C306 -176.4(3) . . . . ?
C305 O302 C304 C303 172.6(3) . . . . ?
C306 N302 C312 C311 166.5(3) . . . . ?
C306 N302 C318 C317 -69.7(4) . . . . ?
C307 N301 C301 C302 162.3(3) . . . . ?
C307 N301 C313 C314 -79.5(4) . . . . ?
C308 O303 C309 C310 177.7(3) . . . . ?
C309 O303 C308 C307 -174.7(3) . . . . ?
C310 O304 C311 C312 -177.9(3) . . . . ?
C311 O304 C310 C309 169.1(3) . . . . ?
C312 N302 C306 C305 -73.5(4) . . . . ?
C312 N302 C318 C317 167.9(3) . . . . ?
C313 N301 C301 C302 -76.0(4) . . . . ?
C313 N301 C307 C308 161.1(3) . . . . ?
C314 O305 C315 C316 -176.4(3) . . . . ?
C315 O305 C314 C313 -165.7(3) . . . . ?
C316 O306 C317 C318 176.1(3) . . . . ?
C317 O306 C316 C315 163.6(3) . . . . ?
C318 N302 C306 C305 164.1(3) . . . . ?
C318 N302 C312 C311 -70.3(4) . . . . ?
Cl51 C51 C52 Cl52 0.6(5) . . . . ?
Cl51 C51 C52 C53 -178.6(3) . . . . ?
Cl51 C51 C56 C55 178.4(3) . . . . ?
Cl52 C52 C53 C54 -178.9(3) . . . . ?
C51 C52 C53 C54 0.4(6) . . . . ?
C52 C51 C56 C55 -0.1(6) . . . . ?
C52 C53 C54 C55 -0.4(6) . . . . ?
C53 C54 C55 C56 0.2(6) . . . . ?
C54 C55 C56 C51 0.1(6) . . . . ?
C56 C51 C52 Cl52 179.1(3) . . . . ?
C56 C51 C52 C53 -0.1(6) . . . . ?
Cl41 C41 C42 Cl42 -2.7(4) . . . . ?
Cl41 C41 C42 C43 -178.9(4) . . . . ?
Cl41 C41 C46 C45 178.9(4) . . . . ?
Cl42 C42 C43 C44 -176.4(4) . . . . ?
C41 C42 C43 C44 0.0 . . . . ?
C42 C41 C46 C45 0.0 . . . . ?
C42 C43 C44 C45 0.0 . . . . ?
C43 C44 C45 C46 0.0 . . . . ?
C44 C45 C46 C41 0.0 . . . . ?
C46 C41 C42 Cl42 176.2(4) . . . . ?
C46 C41 C42 C43 0.0 . . . . ?
Cl61 C61 C62 Cl62 -17.8(13) . . . . ?
Cl61 C61 C62 C63 168.4(13) . . . . ?
Cl61 C61 C66 C65 -170.3(17) . . . . ?
Cl62 C62 C63 C64 -168.7(16) . . . . ?
C61 C62 C63 C64 5.4(18) . . . . ?
C62 C61 C66 C65 3(2) . . . . ?
C62 C63 C64 C65 -4(3) . . . . ?
C63 C64 C65 C66 2(3) . . . . ?
C64 C65 C66 C61 -2(3) . . . . ?
C66 C61 C62 Cl62 169.0(13) . . . . ?
C66 C61 C62 C63 -4.8(12) . . . . ?
Cl1 C2 C3 C4 -178.9 . . . . ?
Cl2 C1 C2 Cl1 0.7 . . . . ?
Cl2 C1 C2 C3 -178.8 . . . . ?
Cl2 C1 C6 C5 178.6 . . . . ?
C1 C2 C3 C4 0.6 . . . . ?
C2 C1 C6 C5 -0.4 . . . . ?
C2 C3 C4 C5 -1.0 . . . . ?
C3 C4 C5 C6 0.8 . . . . ?
C4 C5 C6 C1 -0.1 . . . . ?
C6 C1 C2 Cl1 179.6 . . . . ?
C6 C1 C2 C3 0.1 . . . . ?

loop_
_exptl_oxdiff_crystal_face_indexfrac_h
_exptl_oxdiff_crystal_face_indexfrac_k
_exptl_oxdiff_crystal_face_indexfrac_l
_exptl_oxdiff_crystal_face_x
_exptl_oxdiff_crystal_face_y
_exptl_oxdiff_crystal_face_z
0.9995 0.0003 -0.9989 -0.0441 -0.0007 -0.0159
-0.9995 -0.0003 0.9989 0.0441 0.0007 0.0159
0.9986 -0.0002 1.0000 -0.0144 -0.0601 -0.0124
-0.9986 0.0002 -1.0000 0.0144 0.0601 0.0124
0.9994 -1.9994 -0.9988 -0.0703 -0.0094 0.0570
-0.9994 1.9994 0.9988 0.0703 0.0094 -0.0570
-0.0004 0.9996 0.9994 0.0279 -0.0253 -0.0347
